data_4075764
loop_
_publ_author_name
'Song, Li-Cheng'
'Zeng, Guang-Huai'
'Hu, Qing-Mei'
'Ge, Jian-Hua'
'Lou, Shao-Xia'

_publ_section_title
;
 Unexpected Preparation of Butterfly Fe/S Cluster Complexes Containing a
 Quaternary Phosphorus Atom via Reactions of the Anions
 (\m-RS)(\m-S-)Fe2(CO)6and (\m-RS)(\m-S-)[Fe2(CO)6]2(\m4-S) with
 Diphenylchlorophosphine
;
_journal_issue 1
_journal_name_full Organometallics
_journal_page_first 16
_journal_paper_doi 10.1021/om049372x
_journal_volume 24
_journal_year 2005
_chemical_formula_sum 'C19 H13 Fe2 O6 P S2'
_chemical_formula_weight 544.08
_chemical_name_systematic
; 
 ? 
;
_space_group_IT_number 15
_symmetry_cell_setting monoclinic
_symmetry_space_group_name_Hall '-C 2yc'
_symmetry_space_group_name_H-M 'C 1 2/c 1'
_atom_sites_solution_hydrogens geom
_atom_sites_solution_primary direct
_atom_sites_solution_secondary difmap
_audit_creation_method SHELXL-97
_cell_angle_alpha 90.00
_cell_angle_beta 109.674(6)
_cell_angle_gamma 90.00
_cell_formula_units_Z 8
_cell_length_a 20.697(9)
_cell_length_b 9.741(4)
_cell_length_c 22.862(10)
_cell_measurement_reflns_used 648
_cell_measurement_temperature 293(2)
_cell_measurement_theta_max 20.96
_cell_measurement_theta_min 2.39
_cell_volume 4340(3)
_computing_cell_refinement 'Bruker SMART'
_computing_data_collection 'Bruker SMART'
_computing_data_reduction 'Bruker SAINT'
_computing_molecular_graphics 'Bruker SHELXTL'
_computing_publication_material 'Bruker SHELXTL'
_computing_structure_refinement 'SHELXL-97 (Sheldrick, 1997)'
_computing_structure_solution 'SHELXS-97 (Sheldrick, 1990)'
_diffrn_ambient_temperature 293(2)
_diffrn_measured_fraction_theta_full 0.993
_diffrn_measured_fraction_theta_max 0.993
_diffrn_measurement_device_type 'CCD area detector'
_diffrn_measurement_method 'phi and omega scans'
_diffrn_radiation_monochromator graphite
_diffrn_radiation_source 'fine-focus sealed tube'
_diffrn_radiation_type MoK\a
_diffrn_radiation_wavelength 0.71073
_diffrn_reflns_av_R_equivalents 0.1052
_diffrn_reflns_av_sigmaI/netI 0.1535
_diffrn_reflns_limit_h_max 24
_diffrn_reflns_limit_h_min -24
_diffrn_reflns_limit_k_max 11
_diffrn_reflns_limit_k_min -5
_diffrn_reflns_limit_l_max 18
_diffrn_reflns_limit_l_min -27
_diffrn_reflns_number 8689
_diffrn_reflns_theta_full 25.00
_diffrn_reflns_theta_max 25.00
_diffrn_reflns_theta_min 2.09
_exptl_absorpt_coefficient_mu 1.636
_exptl_absorpt_correction_T_max 1.000000
_exptl_absorpt_correction_T_min 0.765686
_exptl_absorpt_correction_type multi-scan
_exptl_absorpt_process_details SADABS
_exptl_crystal_density_diffrn 1.665
_exptl_crystal_density_meas 0
_exptl_crystal_density_method 'not measured'
_exptl_crystal_F_000 2192
_exptl_crystal_size_max 0.20
_exptl_crystal_size_mid 0.18
_exptl_crystal_size_min 0.12
_refine_diff_density_max 0.539
_refine_diff_density_min -0.469
_refine_diff_density_rms 0.089
_refine_ls_extinction_method none
_refine_ls_goodness_of_fit_ref 1.008
_refine_ls_hydrogen_treatment mixed
_refine_ls_matrix_type full
_refine_ls_number_parameters 272
_refine_ls_number_reflns 3804
_refine_ls_number_restraints 0
_refine_ls_restrained_S_all 1.008
_refine_ls_R_factor_all 0.1642
_refine_ls_R_factor_gt 0.0694
_refine_ls_shift/su_max 0.000
_refine_ls_shift/su_mean 0.000
_refine_ls_structure_factor_coef Fsqd
_refine_ls_weighting_details 'calc w=1/[\s^2^(Fo^2^)+(0.0143P)^2^+0.0000P] where P=(Fo^2^+2Fc^2^)/3'
_refine_ls_weighting_scheme calc
_refine_ls_wR_factor_gt 0.0660
_refine_ls_wR_factor_ref 0.0805
_reflns_number_gt 1946
_reflns_number_total 3804
_reflns_threshold_expression >2sigma(I)
_cod_data_source_file om049372xsi20040813_024232.cif
_cod_data_source_block 020929b
_cod_depositor_comments
;
The following automatic conversions were performed:

'_symmetry_cell_setting' value 'Monoclinic' changed to 'monoclinic'
according to /home/saulius/struct/CIF-dictionaries/cif_core.dic
dictionary named 'cif_core.dic' version 2.4.1 from
2010-06-29.

'_exptl_absorpt_correction_type' value 'MULTI-SCAN'
changed to 'multi-scan' according to
/home/saulius/struct/CIF-dictionaries/cif_core.dic dictionary named
'cif_core.dic' version 2.4.1 from 2010-06-29.

Automatic conversion script
Id: cif_fix_values 1715 2011-07-08 13:25:40Z adriana 
;
_cod_original_sg_symbol_H-M C2/c
_cod_database_code 4075764

loop_
_symmetry_equiv_pos_as_xyz
'x, y, z'
'-x, y, -z+1/2'
'x+1/2, y+1/2, z'
'-x+1/2, y+1/2, -z+1/2'
'-x, -y, -z'
'x, -y, z-1/2'
'-x+1/2, -y+1/2, -z'
'x+1/2, -y+1/2, z-1/2'

loop_
_atom_site_label
_atom_site_type_symbol
_atom_site_fract_x
_atom_site_fract_y
_atom_site_fract_z
_atom_site_U_iso_or_equiv
_atom_site_adp_type
_atom_site_occupancy
_atom_site_symmetry_multiplicity
_atom_site_calc_flag
_atom_site_refinement_flags
Fe1 Fe 0.22035(4) 0.08169(9) 0.37681(4) 0.0379(3) Uani 1 1 d .
Fe2 Fe 0.35316(4) 0.02722(9) 0.42052(4) 0.0348(3) Uani 1 1 d .
P1 P 0.34724(8) 0.16396(18) 0.33902(7) 0.0360(5) Uani 1 1 d .
S1 S 0.24518(8) 0.19446(18) 0.29580(7) 0.0459(5) Uani 1 1 d .
S2 S 0.27145(8) -0.10114(17) 0.35228(7) 0.0388(5) Uani 1 1 d .
O1 O 0.2163(3) 0.3559(5) 0.4270(2) 0.0740(18) Uani 1 1 d .
O2 O 0.1931(2) -0.0530(5) 0.4791(2) 0.0663(15) Uani 1 1 d .
O3 O 0.0772(2) 0.0449(6) 0.2985(2) 0.0856(18) Uani 1 1 d .
O4 O 0.3602(3) -0.1437(5) 0.5275(2) 0.0791(18) Uani 1 1 d .
O5 O 0.3808(2) 0.2655(5) 0.5026(2) 0.0608(15) Uani 1 1 d .
O6 O 0.4890(2) -0.0650(5) 0.4272(2) 0.0680(16) Uani 1 1 d .
C1 C 0.2180(3) 0.2484(8) 0.4077(3) 0.047(2) Uani 1 1 d .
C2 C 0.2057(3) -0.0006(7) 0.4399(3) 0.049(2) Uani 1 1 d .
C3 C 0.1325(3) 0.0612(7) 0.3279(3) 0.0476(19) Uani 1 1 d .
C4 C 0.3547(3) -0.0768(7) 0.4848(3) 0.0461(19) Uani 1 1 d .
C5 C 0.3699(3) 0.1739(7) 0.4693(3) 0.0423(19) Uani 1 1 d .
C6 C 0.4353(3) -0.0309(7) 0.4236(3) 0.0414(18) Uani 1 1 d .
C7 C 0.2574(3) -0.2601(6) 0.3864(3) 0.057(2) Uani 1 1 d .
H7A H 0.2445 -0.2410 0.4221 0.085 Uiso 1 1 calc R
H7B H 0.2988 -0.3135 0.3987 0.085 Uiso 1 1 calc R
H7C H 0.2214 -0.3107 0.3565 0.085 Uiso 1 1 calc R
C8 C 0.3907(3) 0.3260(7) 0.3607(3) 0.0394(17) Uani 1 1 d .
C9 C 0.3609(3) 0.4491(8) 0.3389(3) 0.056(2) Uani 1 1 d .
H9 H 0.3149 0.4519 0.3141 0.067 Uiso 1 1 calc R
C10 C 0.3979(4) 0.5691(8) 0.3532(4) 0.074(2) Uani 1 1 d .
H10 H 0.3770 0.6517 0.3369 0.089 Uiso 1 1 calc R
C11 C 0.4651(5) 0.5685(9) 0.3911(4) 0.083(3) Uani 1 1 d .
H11 H 0.4900 0.6498 0.4006 0.100 Uiso 1 1 calc R
C12 C 0.4947(4) 0.4468(9) 0.4144(3) 0.072(2) Uani 1 1 d .
H12 H 0.5398 0.4452 0.4413 0.086 Uiso 1 1 calc R
C13 C 0.4588(3) 0.3267(8) 0.3986(3) 0.056(2) Uani 1 1 d .
H13 H 0.4805 0.2440 0.4136 0.067 Uiso 1 1 calc R
C14 C 0.3816(3) 0.1050(8) 0.2797(3) 0.0420(18) Uani 1 1 d .
C15 C 0.4011(3) 0.1984(8) 0.2436(3) 0.073(2) Uani 1 1 d .
H15 H 0.4001 0.2920 0.2513 0.087 Uiso 1 1 calc R
C16 C 0.4223(4) 0.1521(11) 0.1959(4) 0.093(3) Uani 1 1 d .
H16 H 0.4347 0.2153 0.1711 0.111 Uiso 1 1 calc R
C17 C 0.4251(4) 0.0199(12) 0.1848(4) 0.088(3) Uani 1 1 d .
H17 H 0.4394 -0.0088 0.1523 0.106 Uiso 1 1 calc R
C18 C 0.4076(4) -0.0741(10) 0.2200(4) 0.103(4) Uani 1 1 d .
H18 H 0.4107 -0.1673 0.2126 0.124 Uiso 1 1 calc R
C19 C 0.3847(4) -0.0305(9) 0.2675(3) 0.077(3) Uani 1 1 d .
H19 H 0.3714 -0.0950 0.2912 0.092 Uiso 1 1 calc R

loop_
_atom_site_aniso_label
_atom_site_aniso_U_11
_atom_site_aniso_U_22
_atom_site_aniso_U_33
_atom_site_aniso_U_23
_atom_site_aniso_U_13
_atom_site_aniso_U_12
Fe1 0.0308(5) 0.0493(7) 0.0353(6) 0.0012(5) 0.0134(4) -0.0004(5)
Fe2 0.0291(5) 0.0437(6) 0.0300(5) 0.0005(5) 0.0079(4) -0.0008(5)
P1 0.0287(10) 0.0490(13) 0.0314(11) 0.0026(9) 0.0118(8) -0.0025(9)
S1 0.0300(10) 0.0668(14) 0.0386(11) 0.0124(9) 0.0087(8) 0.0027(9)
S2 0.0334(10) 0.0462(12) 0.0379(10) -0.0043(9) 0.0135(8) -0.0048(9)
O1 0.086(4) 0.058(4) 0.081(4) -0.017(3) 0.032(3) 0.006(3)
O2 0.082(4) 0.070(4) 0.058(4) 0.009(3) 0.039(3) -0.007(3)
O3 0.036(3) 0.123(5) 0.084(4) -0.011(3) 0.003(3) -0.018(3)
O4 0.097(4) 0.082(4) 0.051(4) 0.021(3) 0.015(3) -0.016(3)
O5 0.059(3) 0.066(4) 0.058(4) -0.022(3) 0.020(3) -0.003(3)
O6 0.040(3) 0.080(4) 0.081(4) 0.004(3) 0.017(3) 0.015(3)
C1 0.030(4) 0.073(6) 0.038(5) 0.006(4) 0.011(3) 0.001(4)
C2 0.041(4) 0.059(6) 0.050(5) -0.008(4) 0.017(4) -0.005(4)
C3 0.040(5) 0.061(6) 0.045(5) -0.003(4) 0.019(4) -0.004(4)
C4 0.043(4) 0.048(5) 0.041(5) -0.009(4) 0.007(4) -0.007(4)
C5 0.033(4) 0.059(6) 0.033(5) 0.018(4) 0.010(3) 0.001(4)
C6 0.042(4) 0.046(5) 0.033(4) 0.002(3) 0.008(3) -0.003(4)
C7 0.053(5) 0.044(5) 0.077(5) -0.007(4) 0.027(4) -0.011(4)
C8 0.032(4) 0.051(5) 0.037(4) 0.005(4) 0.014(3) 0.001(4)
C9 0.040(5) 0.061(6) 0.071(5) -0.001(4) 0.022(4) -0.007(5)
C10 0.082(6) 0.038(6) 0.112(7) 0.006(5) 0.044(5) -0.005(5)
C11 0.080(7) 0.077(8) 0.101(7) -0.021(6) 0.041(6) -0.039(6)
C12 0.054(5) 0.072(7) 0.078(6) -0.005(5) 0.009(4) -0.025(6)
C13 0.045(5) 0.058(6) 0.061(5) 0.003(4) 0.013(4) -0.007(4)
C14 0.030(4) 0.067(6) 0.034(4) 0.002(4) 0.016(3) -0.009(4)
C15 0.070(6) 0.101(7) 0.062(6) 0.021(5) 0.040(5) 0.040(5)
C16 0.072(6) 0.170(11) 0.051(6) 0.036(7) 0.041(5) 0.038(8)
C17 0.046(5) 0.179(12) 0.044(6) -0.034(7) 0.019(4) -0.006(7)
C18 0.105(8) 0.127(9) 0.106(8) -0.068(7) 0.074(6) -0.065(6)
C19 0.073(6) 0.099(7) 0.076(6) -0.042(5) 0.048(5) -0.044(5)

loop_
_atom_type_symbol
_atom_type_description
_atom_type_scat_dispersion_real
_atom_type_scat_dispersion_imag
_atom_type_scat_source
C C 0.0033 0.0016 'International Tables Vol C Tables 4.2.6.8 and 6.1.1.4'
H H 0.0000 0.0000 'International Tables Vol C Tables 4.2.6.8 and 6.1.1.4'
O O 0.0106 0.0060 'International Tables Vol C Tables 4.2.6.8 and 6.1.1.4'
P P 0.1023 0.0942 'International Tables Vol C Tables 4.2.6.8 and 6.1.1.4'
S S 0.1246 0.1234 'International Tables Vol C Tables 4.2.6.8 and 6.1.1.4'
Fe Fe 0.3463 0.8444 'International Tables Vol C Tables 4.2.6.8 and 6.1.1.4'

loop_
_geom_angle_atom_site_label_1
_geom_angle_atom_site_label_2
_geom_angle_atom_site_label_3
_geom_angle
C2 Fe1 C1 93.1(3)
C2 Fe1 C3 92.4(3)
C1 Fe1 C3 101.0(3)
C2 Fe1 S2 94.0(2)
C1 Fe1 S2 154.9(2)
C3 Fe1 S2 102.7(2)
C2 Fe1 S1 177.2(2)
C1 Fe1 S1 85.9(2)
C3 Fe1 S1 90.3(2)
S2 Fe1 S1 85.84(7)
C2 Fe1 Fe2 92.4(2)
C1 Fe1 Fe2 101.4(2)
C3 Fe1 Fe2 156.8(2)
S2 Fe1 Fe2 54.25(5)
S1 Fe1 Fe2 85.21(5)
C6 Fe2 C5 104.5(3)
C6 Fe2 C4 92.0(3)
C5 Fe2 C4 89.6(3)
C6 Fe2 S2 109.7(2)
C5 Fe2 S2 145.5(2)
C4 Fe2 S2 93.3(2)
C6 Fe2 P1 90.31(19)
C5 Fe2 P1 89.4(2)
C4 Fe2 P1 177.6(2)
S2 Fe2 P1 86.36(7)
C6 Fe2 Fe1 160.29(18)
C5 Fe2 Fe1 92.0(2)
C4 Fe2 Fe1 98.9(2)
S2 Fe2 Fe1 53.65(5)
P1 Fe2 Fe1 79.00(5)
C8 P1 C14 101.3(3)
C8 P1 S1 110.3(2)
C14 P1 S1 106.7(2)
C8 P1 Fe2 113.9(2)
C14 P1 Fe2 120.1(2)
S1 P1 Fe2 104.26(8)
P1 S1 Fe1 90.90(8)
C7 S2 Fe1 114.7(2)
C7 S2 Fe2 111.7(2)
Fe1 S2 Fe2 72.11(7)
O1 C1 Fe1 179.4(7)
O2 C2 Fe1 176.8(6)
O3 C3 Fe1 177.7(7)
O4 C4 Fe2 175.6(6)
O5 C5 Fe2 177.5(6)
O6 C6 Fe2 177.6(6)
S2 C7 H7A 109.5
S2 C7 H7B 109.5
H7A C7 H7B 109.5
S2 C7 H7C 109.5
H7A C7 H7C 109.5
H7B C7 H7C 109.5
C9 C8 C13 117.7(7)
C9 C8 P1 123.1(5)
C13 C8 P1 119.1(6)
C8 C9 C10 120.8(7)
C8 C9 H9 119.6
C10 C9 H9 119.6
C11 C10 C9 120.9(8)
C11 C10 H10 119.6
C9 C10 H10 119.6
C12 C11 C10 118.7(8)
C12 C11 H11 120.6
C10 C11 H11 120.6
C11 C12 C13 120.6(7)
C11 C12 H12 119.7
C13 C12 H12 119.7
C12 C13 C8 121.2(7)
C12 C13 H13 119.4
C8 C13 H13 119.4
C19 C14 C15 118.4(7)
C19 C14 P1 121.1(6)
C15 C14 P1 120.3(6)
C14 C15 C16 119.6(8)
C14 C15 H15 120.2
C16 C15 H15 120.2
C17 C16 C15 121.2(10)
C17 C16 H16 119.4
C15 C16 H16 119.4
C16 C17 C18 120.7(10)
C16 C17 H17 119.7
C18 C17 H17 119.7
C17 C18 C19 119.4(9)
C17 C18 H18 120.3
C19 C18 H18 120.3
C14 C19 C18 120.7(8)
C14 C19 H19 119.6
C18 C19 H19 119.6

loop_
_geom_bond_atom_site_label_1
_geom_bond_atom_site_label_2
_geom_bond_distance
Fe1 C2 1.764(7)
Fe1 C1 1.778(8)
Fe1 C3 1.796(7)
Fe1 S2 2.237(2)
Fe1 S1 2.3541(19)
Fe1 Fe2 2.6431(16)
Fe2 C6 1.771(7)
Fe2 C5 1.774(7)
Fe2 C4 1.777(7)
Fe2 S2 2.2540(19)
Fe2 P1 2.2600(19)
P1 C8 1.802(7)
P1 C14 1.823(6)
P1 S1 2.030(2)
S2 C7 1.801(6)
O1 C1 1.142(7)
O2 C2 1.135(6)
O3 C3 1.126(6)
O4 C4 1.146(6)
O5 C5 1.145(6)
O6 C6 1.136(6)
C7 H7A 0.9600
C7 H7B 0.9600
C7 H7C 0.9600
C8 C9 1.364(8)
C8 C13 1.383(7)
C9 C10 1.376(9)
C9 H9 0.9300
C10 C11 1.368(9)
C10 H10 0.9300
C11 C12 1.358(9)
C11 H11 0.9300
C12 C13 1.368(8)
C12 H12 0.9300
C13 H13 0.9300
C14 C19 1.356(9)
C14 C15 1.377(9)
C15 C16 1.381(9)
C15 H15 0.9300
C16 C17 1.317(10)
C16 H16 0.9300
C17 C18 1.348(11)
C17 H17 0.9300
C18 C19 1.389(9)
C18 H18 0.9300
C19 H19 0.9300

loop_
_geom_torsion_atom_site_label_1
_geom_torsion_atom_site_label_2
_geom_torsion_atom_site_label_3
_geom_torsion_atom_site_label_4
_geom_torsion
C2 Fe1 Fe2 C6 128.5(7)
C1 Fe1 Fe2 C6 -137.8(6)
C3 Fe1 Fe2 C6 26.7(8)
S2 Fe1 Fe2 C6 35.4(6)
S1 Fe1 Fe2 C6 -52.9(6)
C2 Fe1 Fe2 C5 -84.3(3)
C1 Fe1 Fe2 C5 9.4(3)
C3 Fe1 Fe2 C5 173.8(6)
S2 Fe1 Fe2 C5 -177.4(2)
S1 Fe1 Fe2 C5 94.2(2)
C2 Fe1 Fe2 C4 5.6(3)
C1 Fe1 Fe2 C4 99.3(3)
C3 Fe1 Fe2 C4 -96.2(6)
S2 Fe1 Fe2 C4 -87.5(2)
S1 Fe1 Fe2 C4 -175.8(2)
C2 Fe1 Fe2 S2 93.1(2)
C1 Fe1 Fe2 S2 -173.2(2)
C3 Fe1 Fe2 S2 -8.7(5)
S1 Fe1 Fe2 S2 -88.32(8)
C2 Fe1 Fe2 P1 -173.3(2)
C1 Fe1 Fe2 P1 -79.6(2)
C3 Fe1 Fe2 P1 84.9(5)
S2 Fe1 Fe2 P1 93.60(8)
S1 Fe1 Fe2 P1 5.28(7)
C6 Fe2 P1 C8 -82.6(3)
C5 Fe2 P1 C8 21.9(3)
C4 Fe2 P1 C8 87(5)
S2 Fe2 P1 C8 167.7(2)
Fe1 Fe2 P1 C8 114.0(2)
C6 Fe2 P1 C14 37.7(3)
C5 Fe2 P1 C14 142.3(3)
C4 Fe2 P1 C14 -153(5)
S2 Fe2 P1 C14 -71.9(2)
Fe1 Fe2 P1 C14 -125.6(2)
C6 Fe2 P1 S1 157.0(2)
C5 Fe2 P1 S1 -98.4(2)
C4 Fe2 P1 S1 -33(5)
S2 Fe2 P1 S1 47.35(9)
Fe1 Fe2 P1 S1 -6.30(8)
C8 P1 S1 Fe1 -115.8(2)
C14 P1 S1 Fe1 135.0(3)
Fe2 P1 S1 Fe1 6.95(9)
C2 Fe1 S1 P1 26(5)
C1 Fe1 S1 P1 96.0(2)
C3 Fe1 S1 P1 -162.9(2)
S2 Fe1 S1 P1 -60.20(8)
Fe2 Fe1 S1 P1 -5.78(7)
C2 Fe1 S2 C7 16.1(3)
C1 Fe1 S2 C7 122.2(5)
C3 Fe1 S2 C7 -77.3(3)
S1 Fe1 S2 C7 -166.7(2)
Fe2 Fe1 S2 C7 106.3(2)
C2 Fe1 S2 Fe2 -90.2(2)
C1 Fe1 S2 Fe2 15.9(5)
C3 Fe1 S2 Fe2 176.5(2)
S1 Fe1 S2 Fe2 87.09(6)
C6 Fe2 S2 C7 81.9(3)
C5 Fe2 S2 C7 -105.6(4)
C4 Fe2 S2 C7 -11.4(3)
P1 Fe2 S2 C7 170.9(2)
Fe1 Fe2 S2 C7 -110.1(2)
C6 Fe2 S2 Fe1 -168.0(2)
C5 Fe2 S2 Fe1 4.5(4)
C4 Fe2 S2 Fe1 98.6(2)
P1 Fe2 S2 Fe1 -79.01(6)
C2 Fe1 C1 O1 -152(100)
C3 Fe1 C1 O1 -59(68)
S2 Fe1 C1 O1 101(68)
S1 Fe1 C1 O1 30(68)
Fe2 Fe1 C1 O1 115(68)
C1 Fe1 C2 O2 89(11)
C3 Fe1 C2 O2 -12(11)
S2 Fe1 C2 O2 -115(11)
S1 Fe1 C2 O2 159(8)
Fe2 Fe1 C2 O2 -169(11)
C2 Fe1 C3 O3 -21(17)
C1 Fe1 C3 O3 -114(17)
S2 Fe1 C3 O3 74(17)
S1 Fe1 C3 O3 160(17)
Fe2 Fe1 C3 O3 81(17)
C6 Fe2 C4 O4 24(8)
C5 Fe2 C4 O4 -80(8)
S2 Fe2 C4 O4 134(8)
P1 Fe2 C4 O4 -145(6)
Fe1 Fe2 C4 O4 -172(8)
C6 Fe2 C5 O5 -91(14)
C4 Fe2 C5 O5 1(14)
S2 Fe2 C5 O5 96(14)
P1 Fe2 C5 O5 179(100)
Fe1 Fe2 C5 O5 100(14)
C5 Fe2 C6 O6 10(15)
C4 Fe2 C6 O6 -80(15)
S2 Fe2 C6 O6 -174(100)
P1 Fe2 C6 O6 99(15)
Fe1 Fe2 C6 O6 156(15)
C14 P1 C8 C9 99.8(6)
S1 P1 C8 C9 -12.9(6)
Fe2 P1 C8 C9 -129.8(5)
C14 P1 C8 C13 -76.6(6)
S1 P1 C8 C13 170.7(5)
Fe2 P1 C8 C13 53.8(6)
C13 C8 C9 C10 1.4(10)
P1 C8 C9 C10 -175.0(5)
C8 C9 C10 C11 -1.9(11)
C9 C10 C11 C12 0.0(13)
C10 C11 C12 C13 2.2(13)
C11 C12 C13 C8 -2.8(12)
C9 C8 C13 C12 0.9(10)
P1 C8 C13 C12 177.5(5)
C8 P1 C14 C19 154.0(6)
S1 P1 C14 C19 -90.5(6)
Fe2 P1 C14 C19 27.6(7)
C8 P1 C14 C15 -30.1(6)
S1 P1 C14 C15 85.4(6)
Fe2 P1 C14 C15 -156.5(5)
C19 C14 C15 C16 0.8(11)
P1 C14 C15 C16 -175.2(6)
C14 C15 C16 C17 -1.1(13)
C15 C16 C17 C18 -0.1(15)
C16 C17 C18 C19 1.5(15)
C15 C14 C19 C18 0.6(11)
P1 C14 C19 C18 176.5(6)
C17 C18 C19 C14 -1.7(13)
